data_7007726
loop_
_publ_author_name
'Hill, Nicholas J.'
'Reeske, Gregor'
'Moore, Jennifer A.'
'Cowley, Alan H.'

_publ_section_title
;
 Complexes of 1,2-bis(aryl-imino)acenaphthene (Ar-BIAN) ligands with
 some heavy p-block elements.
;
_journal_issue 40
_journal_name_full 'Dalton transactions (Cambridge, England : 2003)'
_journal_page_first 4838
_journal_page_last 4844
_journal_paper_doi 10.1039/b609737e
_journal_year 2006
_chemical_formula_moiety '2(C36 H40 Cl4 N2 Sn), 3(C H2 Cl2)'
_chemical_formula_sum 'C75 H86 Cl14 N4 Sn2'
_chemical_formula_weight 1777.16
_space_group_IT_number 2
_symmetry_cell_setting triclinic
_symmetry_space_group_name_Hall '-P 1'
_symmetry_space_group_name_H-M 'P -1'
_atom_sites_solution_hydrogens geom
_atom_sites_solution_primary direct
_atom_sites_solution_secondary difmap
_audit_creation_method
;
manual editing of the .cif file
created by SHELXTL Ver. 6.10
;
_cell_angle_alpha 97.092(5)
_cell_angle_beta 100.491(5)
_cell_angle_gamma 96.647(5)
_cell_formula_units_Z 2
_cell_length_a 11.360(5)
_cell_length_b 18.133(5)
_cell_length_c 20.186(5)
_cell_measurement_temperature 153(2)
_cell_volume 4016(2)
_computing_cell_refinement Denzo
_computing_data_collection 'Nonius Collect'
_computing_data_reduction Scalepack
_computing_molecular_graphics 'SHELXL-97 (Sheldrick, 1997)'
_computing_publication_material 'SHELXL-97 (Sheldrick, 1997)'
_computing_structure_refinement 'SHELXL-97 (Sheldrick, 1997)'
_computing_structure_solution 'SHELXL-97 (Sheldrick, 1997)'
_diffrn_ambient_temperature 153(2)
_diffrn_measured_fraction_theta_full 0.984
_diffrn_measured_fraction_theta_max 0.984
_diffrn_measurement_device_type 'Nonius Kappa CCD'
_diffrn_measurement_method \w-scan
_diffrn_radiation_monochromator graphite
_diffrn_radiation_source 'fine-focus sealed tube'
_diffrn_radiation_type MoK\a
_diffrn_radiation_wavelength 0.71069
_diffrn_reflns_av_R_equivalents 0.0779
_diffrn_reflns_av_sigmaI/netI 0.2208
_diffrn_reflns_limit_h_max 14
_diffrn_reflns_limit_h_min -14
_diffrn_reflns_limit_k_max 23
_diffrn_reflns_limit_k_min -21
_diffrn_reflns_limit_l_max 26
_diffrn_reflns_limit_l_min -26
_diffrn_reflns_number 29036
_diffrn_reflns_theta_full 27.51
_diffrn_reflns_theta_max 27.51
_diffrn_reflns_theta_min 1.84
_exptl_absorpt_coefficient_mu 1.131
_exptl_absorpt_correction_T_max 0.7653
_exptl_absorpt_correction_T_min 0.7279
_exptl_absorpt_correction_type none
_exptl_crystal_colour red
_exptl_crystal_density_diffrn 1.469
_exptl_crystal_density_method 'not measured'
_exptl_crystal_description block
_exptl_crystal_F_000 1804
_exptl_crystal_size_max 0.30
_exptl_crystal_size_mid 0.25
_exptl_crystal_size_min 0.25
_refine_diff_density_max 1.472
_refine_diff_density_min -1.614
_refine_diff_density_rms 0.159
_refine_ls_extinction_method none
_refine_ls_goodness_of_fit_ref 0.971
_refine_ls_hydrogen_treatment constr
_refine_ls_matrix_type full
_refine_ls_number_parameters 872
_refine_ls_number_reflns 18181
_refine_ls_number_restraints 0
_refine_ls_restrained_S_all 0.971
_refine_ls_R_factor_all 0.2047
_refine_ls_R_factor_gt 0.0646
_refine_ls_shift/su_max 0.000
_refine_ls_shift/su_mean 0.000
_refine_ls_structure_factor_coef Fsqd
_refine_ls_weighting_details 'calc w=1/[\s^2^(Fo^2^)+(0.0832P)^2^+0.0000P] where P=(Fo^2^+2Fc^2^)/3'
_refine_ls_weighting_scheme calc
_refine_ls_wR_factor_gt 0.1323
_refine_ls_wR_factor_ref 0.1899
_reflns_number_gt 9762
_reflns_number_total 18181
_reflns_threshold_expression >2sigma(I)
_cod_data_source_file b609737e.txt
_cod_data_source_block grnh056
_cod_original_sg_symbol_Hall -P1
_cod_original_sg_symbol_H-M P-1
_cod_database_code 7007726

loop_
_symmetry_equiv_pos_as_xyz
'x, y, z'
'-x, -y, -z'

loop_
_atom_site_label
_atom_site_type_symbol
_atom_site_fract_x
_atom_site_fract_y
_atom_site_fract_z
_atom_site_U_iso_or_equiv
_atom_site_adp_type
_atom_site_occupancy
_atom_site_symmetry_multiplicity
_atom_site_calc_flag
_atom_site_refinement_flags
_atom_site_disorder_assembly
_atom_site_disorder_group
C1 C 0.6435(5) 0.3044(4) 0.1091(3) 0.0243(16) Uani 1 1 d . . .
C2 C 0.5118(6) 0.2936(4) 0.0879(4) 0.0314(18) Uani 1 1 d . . .
C3 C 0.4281(6) 0.2378(4) 0.0451(4) 0.0349(18) Uani 1 1 d . . .
H3 H 0.4522 0.1944 0.0229 0.042 Uiso 1 1 calc R . .
C4 C 0.3048(6) 0.2489(5) 0.0362(4) 0.042(2) Uani 1 1 d . . .
H4 H 0.2462 0.2114 0.0073 0.051 Uiso 1 1 calc R . .
C5 C 0.2656(6) 0.3102(4) 0.0670(4) 0.039(2) Uani 1 1 d . . .
H5 H 0.1819 0.3147 0.0585 0.047 Uiso 1 1 calc R . .
C6 C 0.3496(6) 0.3672(4) 0.1115(4) 0.0386(19) Uani 1 1 d . . .
C7 C 0.3269(7) 0.4346(5) 0.1470(4) 0.043(2) Uani 1 1 d . . .
H7 H 0.2460 0.4450 0.1427 0.052 Uiso 1 1 calc R . .
C8 C 0.4182(6) 0.4852(4) 0.1875(4) 0.042(2) Uani 1 1 d . . .
H8 H 0.3980 0.5295 0.2105 0.051 Uiso 1 1 calc R . .
C9 C 0.5403(6) 0.4747(4) 0.1966(4) 0.0377(19) Uani 1 1 d . . .
H9 H 0.6022 0.5108 0.2247 0.045 Uiso 1 1 calc R . .
C10 C 0.5666(6) 0.4094(4) 0.1628(3) 0.0300(17) Uani 1 1 d . . .
C11 C 0.4715(6) 0.3568(4) 0.1200(4) 0.0322(17) Uani 1 1 d . . .
C12 C 0.6783(6) 0.3777(4) 0.1586(3) 0.0242(16) Uani 1 1 d . . .
C13 C 0.6923(5) 0.2138(4) 0.0281(3) 0.0282(17) Uani 1 1 d . . .
C14 C 0.6888(6) 0.1381(4) 0.0329(4) 0.0299(17) Uani 1 1 d . . .
C15 C 0.6482(6) 0.0877(4) -0.0270(4) 0.042(2) Uani 1 1 d . . .
H15 H 0.6435 0.0353 -0.0255 0.051 Uiso 1 1 calc R . .
C16 C 0.6147(7) 0.1129(5) -0.0886(4) 0.046(2) Uani 1 1 d . . .
H16 H 0.5875 0.0779 -0.1291 0.055 Uiso 1 1 calc R . .
C17 C 0.6206(6) 0.1887(4) -0.0914(4) 0.0378(19) Uani 1 1 d . . .
H17 H 0.5955 0.2053 -0.1339 0.045 Uiso 1 1 calc R . .
C18 C 0.6626(5) 0.2415(4) -0.0333(3) 0.0287(17) Uani 1 1 d . . .
C19 C 0.7184(6) 0.1077(4) 0.0995(4) 0.0352(18) Uani 1 1 d . . .
H19 H 0.7723 0.1483 0.1333 0.042 Uiso 1 1 calc R . .
C20 C 0.7847(8) 0.0399(4) 0.0946(5) 0.060(3) Uani 1 1 d . . .
H20A H 0.7305 -0.0028 0.0661 0.090 Uiso 1 1 calc R . .
H20B H 0.8111 0.0272 0.1403 0.090 Uiso 1 1 calc R . .
H20C H 0.8554 0.0514 0.0743 0.090 Uiso 1 1 calc R . .
C21 C 0.6027(7) 0.0886(4) 0.1269(4) 0.047(2) Uani 1 1 d . . .
H21A H 0.5610 0.1329 0.1305 0.070 Uiso 1 1 calc R . .
H21B H 0.6239 0.0734 0.1720 0.070 Uiso 1 1 calc R . .
H21C H 0.5495 0.0474 0.0958 0.070 Uiso 1 1 calc R . .
C22 C 0.6711(6) 0.3258(4) -0.0424(3) 0.0318(17) Uani 1 1 d . . .
H22 H 0.7057 0.3567 0.0030 0.038 Uiso 1 1 calc R . .
C23 C 0.5472(6) 0.3486(5) -0.0690(4) 0.049(2) Uani 1 1 d . . .
H23A H 0.5564 0.4025 -0.0714 0.073 Uiso 1 1 calc R . .
H23B H 0.4926 0.3372 -0.0380 0.073 Uiso 1 1 calc R . .
H23C H 0.5133 0.3206 -0.1145 0.073 Uiso 1 1 calc R . .
C24 C 0.7551(6) 0.3438(4) -0.0909(3) 0.0379(19) Uani 1 1 d . . .
H24A H 0.8323 0.3257 -0.0762 0.057 Uiso 1 1 calc R . .
H24B H 0.7692 0.3982 -0.0905 0.057 Uiso 1 1 calc R . .
H24C H 0.7178 0.3190 -0.1371 0.057 Uiso 1 1 calc R . .
C25 C 0.8216(5) 0.4792(4) 0.2153(4) 0.0282(17) Uani 1 1 d . . .
C26 C 0.8429(6) 0.4948(4) 0.2872(4) 0.0381(19) Uani 1 1 d . . .
C27 C 0.8588(6) 0.5695(5) 0.3164(4) 0.048(2) Uani 1 1 d . . .
H27 H 0.8730 0.5818 0.3646 0.057 Uiso 1 1 calc R . .
C28 C 0.8543(7) 0.6260(5) 0.2769(5) 0.051(2) Uani 1 1 d . . .
H28 H 0.8622 0.6767 0.2978 0.061 Uiso 1 1 calc R . .
C29 C 0.8386(6) 0.6095(4) 0.2071(4) 0.043(2) Uani 1 1 d . . .
H29 H 0.8392 0.6493 0.1807 0.052 Uiso 1 1 calc R . .
C30 C 0.8218(6) 0.5362(4) 0.1746(4) 0.0318(17) Uani 1 1 d . . .
C31 C 0.8453(6) 0.4328(5) 0.3303(4) 0.044(2) Uani 1 1 d . . .
H31 H 0.8714 0.3891 0.3042 0.053 Uiso 1 1 calc R . .
C32 C 0.7173(7) 0.4065(5) 0.3429(4) 0.062(3) Uani 1 1 d . . .
H32A H 0.6862 0.4491 0.3652 0.093 Uiso 1 1 calc R . .
H32B H 0.7220 0.3673 0.3723 0.093 Uiso 1 1 calc R . .
H32C H 0.6629 0.3864 0.2993 0.093 Uiso 1 1 calc R . .
C33 C 0.9345(7) 0.4532(5) 0.3988(4) 0.060(3) Uani 1 1 d . . .
H33A H 1.0133 0.4748 0.3913 0.091 Uiso 1 1 calc R . .
H33B H 0.9433 0.4079 0.4201 0.091 Uiso 1 1 calc R . .
H33C H 0.9038 0.4899 0.4287 0.091 Uiso 1 1 calc R . .
C34 C 0.8041(6) 0.5221(4) 0.0965(4) 0.0369(19) Uani 1 1 d . . .
H34 H 0.7945 0.4665 0.0826 0.044 Uiso 1 1 calc R . .
C35 C 0.9165(7) 0.5559(4) 0.0726(4) 0.052(2) Uani 1 1 d . . .
H35A H 0.9088 0.5387 0.0238 0.078 Uiso 1 1 calc R . .
H35B H 0.9887 0.5397 0.0980 0.078 Uiso 1 1 calc R . .
H35C H 0.9239 0.6108 0.0807 0.078 Uiso 1 1 calc R . .
C36 C 0.6908(7) 0.5481(5) 0.0625(4) 0.058(2) Uani 1 1 d . . .
H36A H 0.6213 0.5241 0.0783 0.087 Uiso 1 1 calc R . .
H36B H 0.6796 0.5347 0.0130 0.087 Uiso 1 1 calc R . .
H36C H 0.6973 0.6028 0.0741 0.087 Uiso 1 1 calc R . .
C37 C 0.4771(6) 0.1913(4) 0.4804(3) 0.0307(17) Uani 1 1 d . . .
C38 C 0.5264(6) 0.1641(4) 0.4207(3) 0.0283(17) Uani 1 1 d . . .
C39 C 0.4775(7) 0.1181(4) 0.3606(4) 0.040(2) Uani 1 1 d . . .
H39 H 0.3939 0.0986 0.3496 0.048 Uiso 1 1 calc R . .
C40 C 0.5552(7) 0.1006(4) 0.3154(4) 0.042(2) Uani 1 1 d . . .
H40 H 0.5222 0.0685 0.2737 0.050 Uiso 1 1 calc R . .
C41 C 0.6754(7) 0.1277(4) 0.3292(4) 0.044(2) Uani 1 1 d . . .
H41 H 0.7241 0.1148 0.2972 0.053 Uiso 1 1 calc R . .
C42 C 0.7281(7) 0.1753(4) 0.3913(4) 0.0385(19) Uani 1 1 d . . .
C43 C 0.8521(6) 0.2059(4) 0.4147(4) 0.0388(19) Uani 1 1 d . . .
H43 H 0.9086 0.1974 0.3861 0.047 Uiso 1 1 calc R . .
C44 C 0.8905(7) 0.2475(4) 0.4777(4) 0.042(2) Uani 1 1 d . . .
H44 H 0.9739 0.2667 0.4919 0.050 Uiso 1 1 calc R . .
C45 C 0.8122(6) 0.2634(4) 0.5226(4) 0.0341(18) Uani 1 1 d . . .
H45 H 0.8417 0.2923 0.5663 0.041 Uiso 1 1 calc R . .
C46 C 0.6913(6) 0.2354(4) 0.5010(3) 0.0283(17) Uani 1 1 d . . .
C47 C 0.6513(6) 0.1910(4) 0.4361(3) 0.0301(17) Uani 1 1 d . . .
C48 C 0.5846(6) 0.2376(4) 0.5319(3) 0.0259(16) Uani 1 1 d . . .
C49 C 0.2681(6) 0.1534(4) 0.4420(3) 0.0260(16) Uani 1 1 d . . .
C50 C 0.2244(6) 0.1951(4) 0.3920(3) 0.0291(17) Uani 1 1 d . . .
C51 C 0.1246(6) 0.1605(4) 0.3425(4) 0.042(2) Uani 1 1 d . . .
H51 H 0.0931 0.1882 0.3079 0.050 Uiso 1 1 calc R . .
C52 C 0.0703(7) 0.0898(5) 0.3410(4) 0.046(2) Uani 1 1 d . . .
H52 H 0.0023 0.0683 0.3064 0.055 Uiso 1 1 calc R . .
C53 C 0.1161(8) 0.0500(5) 0.3906(5) 0.054(2) Uani 1 1 d . . .
H53 H 0.0781 0.0003 0.3897 0.065 Uiso 1 1 calc R . .
C54 C 0.2167(7) 0.0788(4) 0.4430(4) 0.043(2) Uani 1 1 d . . .
C55 C 0.2758(7) 0.2741(4) 0.3870(4) 0.0382(19) Uani 1 1 d . . .
H55 H 0.3453 0.2912 0.4261 0.046 Uiso 1 1 calc R . .
C56 C 0.3227(8) 0.2788(4) 0.3207(4) 0.054(2) Uani 1 1 d . . .
H56A H 0.3807 0.2433 0.3166 0.081 Uiso 1 1 calc R . .
H56B H 0.3627 0.3299 0.3214 0.081 Uiso 1 1 calc R . .
H56C H 0.2547 0.2663 0.2817 0.081 Uiso 1 1 calc R . .
C57 C 0.1798(7) 0.3260(4) 0.3931(4) 0.048(2) Uani 1 1 d . . .
H57A H 0.1138 0.3129 0.3531 0.072 Uiso 1 1 calc R . .
H57B H 0.2163 0.3782 0.3956 0.072 Uiso 1 1 calc R . .
H57C H 0.1480 0.3202 0.4344 0.072 Uiso 1 1 calc R . .
C58 C 0.2691(12) 0.0304(5) 0.4932(5) 0.092(4) Uani 1 1 d . . .
H58 H 0.3278 0.0646 0.5303 0.110 Uiso 1 1 calc R . .
C59 C 0.1774(15) -0.0100(6) 0.5264(7) 0.168(8) Uani 1 1 d . . .
H59A H 0.1416 0.0268 0.5533 0.252 Uiso 1 1 calc R . .
H59B H 0.2173 -0.0422 0.5563 0.252 Uiso 1 1 calc R . .
H59C H 0.1139 -0.0408 0.4912 0.252 Uiso 1 1 calc R . .
C60 C 0.3391(8) -0.0248(5) 0.4619(6) 0.087(4) Uani 1 1 d . . .
H60A H 0.2833 -0.0628 0.4285 0.131 Uiso 1 1 calc R . .
H60B H 0.3828 -0.0492 0.4976 0.131 Uiso 1 1 calc R . .
H60C H 0.3970 0.0015 0.4393 0.131 Uiso 1 1 calc R . .
C61 C 0.6684(6) 0.3155(4) 0.6382(3) 0.0289(17) Uani 1 1 d . . .
C62 C 0.7445(6) 0.2820(4) 0.6848(4) 0.0346(18) Uani 1 1 d . . .
C63 C 0.8310(6) 0.3298(5) 0.7324(4) 0.040(2) Uani 1 1 d . . .
H63 H 0.8820 0.3089 0.7657 0.048 Uiso 1 1 calc R . .
C64 C 0.8469(6) 0.4058(5) 0.7342(4) 0.043(2) Uani 1 1 d . . .
H64 H 0.9057 0.4372 0.7687 0.052 Uiso 1 1 calc R . .
C65 C 0.7761(6) 0.4356(4) 0.6849(4) 0.041(2) Uani 1 1 d . . .
H65 H 0.7897 0.4882 0.6847 0.049 Uiso 1 1 calc R . .
C66 C 0.6856(6) 0.3926(4) 0.6355(4) 0.0333(18) Uani 1 1 d . . .
C67 C 0.7374(6) 0.1986(4) 0.6847(4) 0.0380(19) Uani 1 1 d . . .
H67 H 0.6751 0.1730 0.6444 0.046 Uiso 1 1 calc R . .
C68 C 0.8573(7) 0.1708(5) 0.6787(4) 0.049(2) Uani 1 1 d . . .
H68A H 0.8807 0.1832 0.6366 0.073 Uiso 1 1 calc R . .
H68B H 0.8483 0.1163 0.6779 0.073 Uiso 1 1 calc R . .
H68C H 0.9198 0.1951 0.7179 0.073 Uiso 1 1 calc R . .
C69 C 0.6986(7) 0.1757(5) 0.7490(4) 0.053(2) Uani 1 1 d . . .
H69A H 0.7612 0.1974 0.7890 0.079 Uiso 1 1 calc R . .
H69B H 0.6874 0.1209 0.7456 0.079 Uiso 1 1 calc R . .
H69C H 0.6224 0.1943 0.7536 0.079 Uiso 1 1 calc R . .
C70 C 0.6183(6) 0.4299(4) 0.5800(4) 0.0385(19) Uani 1 1 d . . .
H70 H 0.5517 0.3919 0.5516 0.046 Uiso 1 1 calc R . .
C71 C 0.5619(7) 0.4953(5) 0.6112(5) 0.061(3) Uani 1 1 d . . .
H71A H 0.5029 0.4761 0.6371 0.092 Uiso 1 1 calc R . .
H71B H 0.5211 0.5199 0.5747 0.092 Uiso 1 1 calc R . .
H71C H 0.6254 0.5316 0.6416 0.092 Uiso 1 1 calc R . .
C72 C 0.7040(7) 0.4561(5) 0.5341(4) 0.051(2) Uani 1 1 d . . .
H72A H 0.7756 0.4880 0.5621 0.076 Uiso 1 1 calc R . .
H72B H 0.6621 0.4846 0.5012 0.076 Uiso 1 1 calc R . .
H72C H 0.7287 0.4123 0.5095 0.076 Uiso 1 1 calc R . .
C74 C 0.8308(8) -0.0700(5) -0.1690(5) 0.070(3) Uani 1 1 d . . .
H74A H 0.8570 -0.1086 -0.2001 0.084 Uiso 1 1 calc R . .
H74B H 0.8957 -0.0555 -0.1279 0.084 Uiso 1 1 calc R . .
C75 C 1.2222(10) 0.1444(6) -0.2317(5) 0.095(4) Uani 1 1 d . . .
H75A H 1.1508 0.1708 -0.2308 0.114 Uiso 1 1 calc R . .
H75B H 1.2670 0.1657 -0.2643 0.114 Uiso 1 1 calc R . .
C76 C 0.9424(7) 0.1640(5) -0.0621(5) 0.064(3) Uani 1 1 d . . .
H76A H 0.8610 0.1435 -0.0893 0.077 Uiso 1 1 calc R . .
H76B H 0.9320 0.1952 -0.0203 0.077 Uiso 1 1 calc R . .
N1 N 0.7267(4) 0.2689(3) 0.0901(3) 0.0227(13) Uani 1 1 d . . .
N2 N 0.7915(4) 0.4016(3) 0.1809(3) 0.0228(13) Uani 1 1 d . . .
N3 N 0.3718(5) 0.1873(3) 0.4949(3) 0.0268(13) Uani 1 1 d . . .
N4 N 0.5673(5) 0.2691(3) 0.5891(3) 0.0288(14) Uani 1 1 d . . .
Cl1 Cl 1.07891(15) 0.38746(10) 0.23239(9) 0.0366(5) Uani 1 1 d . . .
Cl2 Cl 1.00779(15) 0.20909(10) 0.12216(10) 0.0399(5) Uani 1 1 d . . .
Cl3 Cl 0.84269(16) 0.25008(10) 0.24308(9) 0.0368(5) Uani 1 1 d . . .
Cl4 Cl 0.95872(14) 0.37025(10) 0.06223(9) 0.0328(4) Uani 1 1 d . . .
Cl5 Cl 0.42820(17) 0.30825(12) 0.71807(10) 0.0512(6) Uani 1 1 d . . .
Cl6 Cl 0.16507(16) 0.19708(12) 0.59684(10) 0.0500(6) Uani 1 1 d . . .
Cl7 Cl 0.43256(17) 0.12983(11) 0.64275(10) 0.0438(5) Uani 1 1 d . . .
Cl8 Cl 0.32089(17) 0.35118(11) 0.55923(10) 0.0462(5) Uani 1 1 d . . .
Cl11 Cl 0.8083(4) 0.00817(17) -0.20916(16) 0.1115(12) Uani 1 1 d . . .
Cl12 Cl 0.7006(3) -0.1067(2) -0.1463(2) 0.1361(14) Uani 1 1 d . . .
Cl13 Cl 1.1744(7) 0.0563(3) -0.2608(2) 0.282(4) Uani 1 1 d . . .
Cl14 Cl 1.3125(3) 0.1637(2) -0.15320(16) 0.1328(15) Uani 1 1 d . . .
Cl15 Cl 1.0204(2) 0.08888(13) -0.03917(14) 0.0730(7) Uani 1 1 d . . .
Cl16 Cl 1.0199(2) 0.21948(14) -0.10880(13) 0.0708(7) Uani 1 1 d . . .
Sn1 Sn 0.91351(4) 0.31327(3) 0.15671(2) 0.02544(15) Uani 1 1 d . . .
Sn2 Sn 0.37262(4) 0.24227(3) 0.60569(2) 0.03536(17) Uani 1 1 d . . .

loop_
_atom_site_aniso_label
_atom_site_aniso_U_11
_atom_site_aniso_U_22
_atom_site_aniso_U_33
_atom_site_aniso_U_23
_atom_site_aniso_U_13
_atom_site_aniso_U_12
C1 0.020(4) 0.033(4) 0.023(4) 0.013(3) 0.007(3) 0.005(3)
C2 0.023(4) 0.043(5) 0.034(4) 0.017(4) 0.008(3) 0.009(3)
C3 0.021(4) 0.042(5) 0.040(5) 0.012(4) -0.001(3) 0.003(3)
C4 0.024(4) 0.053(5) 0.047(5) 0.013(4) 0.001(4) -0.003(4)
C5 0.016(4) 0.053(5) 0.050(5) 0.018(4) 0.005(4) 0.004(4)
C6 0.028(4) 0.049(5) 0.046(5) 0.021(4) 0.012(4) 0.014(4)
C7 0.029(4) 0.062(6) 0.055(5) 0.032(5) 0.024(4) 0.027(4)
C8 0.033(4) 0.047(5) 0.055(5) 0.010(4) 0.021(4) 0.023(4)
C9 0.037(4) 0.039(5) 0.043(5) 0.010(4) 0.019(4) 0.010(4)
C10 0.024(4) 0.041(5) 0.028(4) 0.008(4) 0.007(3) 0.013(3)
C11 0.030(4) 0.038(5) 0.033(4) 0.012(4) 0.011(3) 0.007(3)
C12 0.027(4) 0.028(4) 0.022(4) 0.008(3) 0.009(3) 0.008(3)
C13 0.019(4) 0.040(5) 0.026(4) 0.004(4) 0.006(3) 0.009(3)
C14 0.027(4) 0.029(4) 0.033(4) 0.000(4) 0.005(3) 0.008(3)
C15 0.044(5) 0.035(5) 0.043(5) -0.007(4) 0.006(4) 0.004(4)
C16 0.049(5) 0.042(5) 0.040(5) -0.011(4) 0.003(4) 0.002(4)
C17 0.030(4) 0.055(6) 0.030(5) 0.014(4) 0.004(3) 0.009(4)
C18 0.018(4) 0.038(4) 0.027(4) -0.003(4) 0.004(3) 0.001(3)
C19 0.041(4) 0.028(4) 0.032(4) 0.000(4) 0.002(4) 0.000(3)
C20 0.065(6) 0.044(5) 0.075(7) 0.026(5) 0.014(5) 0.010(5)
C21 0.045(5) 0.048(5) 0.044(5) 0.009(4) 0.009(4) -0.007(4)
C22 0.034(4) 0.038(5) 0.022(4) 0.005(3) 0.000(3) 0.008(3)
C23 0.034(4) 0.067(6) 0.050(5) 0.026(5) 0.007(4) 0.011(4)
C24 0.049(5) 0.038(5) 0.025(4) 0.009(4) 0.001(4) 0.006(4)
C25 0.020(4) 0.026(4) 0.039(5) -0.003(4) 0.013(3) 0.006(3)
C26 0.036(4) 0.048(5) 0.032(5) -0.001(4) 0.016(4) 0.010(4)
C27 0.038(5) 0.049(6) 0.051(6) -0.024(5) 0.013(4) 0.011(4)
C28 0.044(5) 0.036(5) 0.070(7) -0.016(5) 0.017(5) 0.011(4)
C29 0.037(4) 0.037(5) 0.061(6) 0.006(4) 0.018(4) 0.014(4)
C30 0.022(4) 0.032(4) 0.044(5) 0.006(4) 0.011(3) 0.007(3)
C31 0.038(5) 0.065(6) 0.029(4) 0.001(4) 0.009(4) 0.011(4)
C32 0.049(5) 0.104(8) 0.035(5) 0.020(5) 0.007(4) 0.006(5)
C33 0.044(5) 0.091(7) 0.042(5) 0.006(5) -0.005(4) 0.018(5)
C34 0.037(4) 0.034(4) 0.045(5) 0.011(4) 0.017(4) 0.010(3)
C35 0.054(5) 0.040(5) 0.071(6) 0.014(5) 0.030(5) 0.010(4)
C36 0.061(6) 0.057(6) 0.064(6) 0.028(5) 0.009(5) 0.028(5)
C37 0.037(4) 0.034(4) 0.025(4) 0.007(3) 0.006(3) 0.019(3)
C38 0.040(4) 0.030(4) 0.019(4) 0.003(3) 0.007(3) 0.016(3)
C39 0.039(4) 0.049(5) 0.031(5) -0.003(4) 0.005(4) 0.011(4)
C40 0.048(5) 0.053(5) 0.023(4) -0.007(4) 0.007(4) 0.016(4)
C41 0.058(6) 0.051(5) 0.026(4) -0.002(4) 0.015(4) 0.021(4)
C42 0.053(5) 0.041(5) 0.032(5) 0.015(4) 0.016(4) 0.023(4)
C43 0.034(4) 0.056(5) 0.032(5) 0.007(4) 0.013(4) 0.019(4)
C44 0.032(4) 0.053(5) 0.046(5) 0.015(4) 0.014(4) 0.009(4)
C45 0.044(5) 0.035(4) 0.028(4) 0.009(3) 0.011(4) 0.014(4)
C46 0.033(4) 0.033(4) 0.024(4) 0.011(3) 0.009(3) 0.013(3)
C47 0.037(4) 0.032(4) 0.023(4) 0.004(3) 0.003(3) 0.018(3)
C48 0.031(4) 0.026(4) 0.024(4) 0.007(3) 0.005(3) 0.011(3)
C49 0.026(4) 0.023(4) 0.027(4) -0.001(3) 0.007(3) 0.001(3)
C50 0.032(4) 0.033(4) 0.022(4) 0.001(3) 0.005(3) 0.010(3)
C51 0.037(4) 0.047(5) 0.039(5) -0.005(4) 0.003(4) 0.015(4)
C52 0.029(4) 0.053(6) 0.046(5) -0.012(5) 0.001(4) 0.004(4)
C53 0.062(6) 0.038(5) 0.060(6) -0.017(5) 0.036(5) -0.013(4)
C54 0.066(6) 0.029(5) 0.031(5) -0.009(4) 0.017(4) 0.002(4)
C55 0.059(5) 0.030(4) 0.029(4) 0.007(4) 0.006(4) 0.019(4)
C56 0.077(6) 0.041(5) 0.051(6) 0.019(4) 0.023(5) 0.008(5)
C57 0.065(6) 0.038(5) 0.044(5) 0.007(4) 0.009(4) 0.024(4)
C58 0.177(12) 0.033(6) 0.043(6) 0.015(5) -0.021(7) -0.023(7)
C59 0.37(2) 0.059(8) 0.145(13) 0.064(8) 0.188(15) 0.070(11)
C60 0.066(7) 0.049(7) 0.133(11) 0.038(7) -0.021(7) -0.008(5)
C61 0.027(4) 0.041(5) 0.018(4) -0.003(3) 0.006(3) 0.008(3)
C62 0.024(4) 0.046(5) 0.037(5) 0.010(4) 0.007(4) 0.013(4)
C63 0.027(4) 0.056(6) 0.035(5) 0.008(4) 0.000(4) 0.007(4)
C64 0.032(4) 0.058(6) 0.030(5) -0.008(4) -0.005(4) 0.003(4)
C65 0.035(4) 0.049(5) 0.033(5) -0.003(4) -0.004(4) 0.005(4)
C66 0.023(4) 0.047(5) 0.030(4) 0.002(4) 0.004(3) 0.009(3)
C67 0.035(4) 0.050(5) 0.028(4) 0.001(4) 0.002(3) 0.009(4)
C68 0.047(5) 0.064(6) 0.039(5) 0.008(4) 0.012(4) 0.017(4)
C69 0.049(5) 0.067(6) 0.039(5) 0.014(5) -0.004(4) 0.012(4)
C70 0.033(4) 0.030(4) 0.044(5) -0.008(4) -0.004(4) 0.004(3)
C71 0.054(6) 0.053(6) 0.072(7) 0.000(5) -0.005(5) 0.023(5)
C72 0.057(5) 0.055(6) 0.040(5) 0.018(4) 0.001(4) 0.014(4)
C74 0.078(7) 0.068(7) 0.078(7) 0.032(6) 0.023(6) 0.030(5)
C75 0.089(8) 0.118(10) 0.071(8) 0.011(7) 0.001(6) 0.018(7)
C76 0.048(5) 0.070(7) 0.084(7) 0.018(6) 0.021(5) 0.028(5)
N1 0.017(3) 0.025(3) 0.025(3) 0.000(3) 0.003(2) 0.001(2)
N2 0.023(3) 0.028(3) 0.019(3) 0.006(3) 0.003(2) 0.009(2)
N3 0.032(3) 0.024(3) 0.024(3) -0.001(3) 0.001(3) 0.013(3)
N4 0.028(3) 0.039(4) 0.022(3) 0.003(3) 0.007(3) 0.013(3)
Cl1 0.0292(10) 0.0436(12) 0.0339(11) 0.0023(9) 0.0015(8) 0.0037(8)
Cl2 0.0316(10) 0.0336(11) 0.0580(13) 0.0059(10) 0.0130(9) 0.0135(8)
Cl3 0.0428(11) 0.0419(11) 0.0286(10) 0.0144(9) 0.0078(8) 0.0071(9)
Cl4 0.0248(9) 0.0457(12) 0.0337(10) 0.0146(9) 0.0113(8) 0.0113(8)
Cl5 0.0413(11) 0.0774(16) 0.0299(11) -0.0139(11) 0.0078(9) 0.0102(10)
Cl6 0.0283(10) 0.0715(15) 0.0450(13) -0.0085(11) 0.0062(9) 0.0050(10)
Cl7 0.0401(11) 0.0580(13) 0.0354(11) 0.0161(10) 0.0056(9) 0.0082(9)
Cl8 0.0435(11) 0.0494(13) 0.0450(12) -0.0041(10) 0.0050(10) 0.0217(10)
Cl11 0.202(4) 0.077(2) 0.084(2) 0.0372(17) 0.056(2) 0.069(2)
Cl12 0.089(2) 0.159(3) 0.188(4) 0.077(3) 0.061(3) 0.025(2)
Cl13 0.450(9) 0.169(4) 0.126(4) 0.062(3) -0.073(5) -0.201(6)
Cl14 0.091(2) 0.194(4) 0.083(2) 0.021(2) -0.0181(18) -0.050(2)
Cl15 0.0751(16) 0.0540(15) 0.093(2) 0.0129(14) 0.0128(15) 0.0251(13)
Cl16 0.0607(15) 0.0708(17) 0.0831(19) 0.0218(14) 0.0127(13) 0.0103(13)
Sn1 0.0207(3) 0.0297(3) 0.0269(3) 0.0056(2) 0.0037(2) 0.0075(2)
Sn2 0.0276(3) 0.0505(4) 0.0268(3) -0.0043(3) 0.0056(2) 0.0110(2)

loop_
_atom_type_symbol
_atom_type_description
_atom_type_scat_dispersion_real
_atom_type_scat_dispersion_imag
_atom_type_scat_source
C C 0.0033 0.0016 'International Tables Vol C Tables 4.2.6.8 and 6.1.1.4'
H H 0.0000 0.0000 'International Tables Vol C Tables 4.2.6.8 and 6.1.1.4'
N N 0.0061 0.0033 'International Tables Vol C Tables 4.2.6.8 and 6.1.1.4'
Cl Cl 0.1484 0.1585 'International Tables Vol C Tables 4.2.6.8 and 6.1.1.4'
Sn Sn -0.6537 1.4246 'International Tables Vol C Tables 4.2.6.8 and 6.1.1.4'

loop_
_geom_angle_atom_site_label_1
_geom_angle_atom_site_label_2
_geom_angle_atom_site_label_3
_geom_angle
_geom_angle_site_symmetry_1
_geom_angle_site_symmetry_3
_geom_angle_publ_flag
N1 C1 C2 133.1(6) . . ?
N1 C1 C12 119.9(5) . . ?
C2 C1 C12 106.7(6) . . ?
C3 C2 C11 119.5(6) . . ?
C3 C2 C1 133.8(7) . . ?
C11 C2 C1 106.7(6) . . ?
C2 C3 C4 116.8(7) . . ?
C2 C3 H3 121.6 . . ?
C4 C3 H3 121.6 . . ?
C5 C4 C3 123.8(7) . . ?
C5 C4 H4 118.1 . . ?
C3 C4 H4 118.1 . . ?
C4 C5 C6 120.2(6) . . ?
C4 C5 H5 119.9 . . ?
C6 C5 H5 119.9 . . ?
C11 C6 C7 115.4(7) . . ?
C11 C6 C5 116.1(7) . . ?
C7 C6 C5 128.5(7) . . ?
C8 C7 C6 121.7(7) . . ?
C8 C7 H7 119.1 . . ?
C6 C7 H7 119.1 . . ?
C7 C8 C9 123.1(7) . . ?
C7 C8 H8 118.5 . . ?
C9 C8 H8 118.5 . . ?
C10 C9 C8 117.1(7) . . ?
C10 C9 H9 121.5 . . ?
C8 C9 H9 121.5 . . ?
C9 C10 C11 120.0(6) . . ?
C9 C10 C12 134.2(6) . . ?
C11 C10 C12 105.9(6) . . ?
C6 C11 C2 123.6(7) . . ?
C6 C11 C10 122.7(7) . . ?
C2 C11 C10 113.7(6) . . ?
N2 C12 C10 134.5(6) . . ?
N2 C12 C1 118.0(6) . . ?
C10 C12 C1 107.0(5) . . ?
C14 C13 C18 123.7(6) . . ?
C14 C13 N1 119.5(6) . . ?
C18 C13 N1 116.9(6) . . ?
C13 C14 C15 117.3(7) . . ?
C13 C14 C19 123.8(6) . . ?
C15 C14 C19 118.8(7) . . ?
C16 C15 C14 120.8(7) . . ?
C16 C15 H15 119.6 . . ?
C14 C15 H15 119.6 . . ?
C17 C16 C15 120.2(7) . . ?
C17 C16 H16 119.9 . . ?
C15 C16 H16 119.9 . . ?
C16 C17 C18 121.4(7) . . ?
C16 C17 H17 119.3 . . ?
C18 C17 H17 119.3 . . ?
C17 C18 C13 116.6(7) . . ?
C17 C18 C22 117.4(6) . . ?
C13 C18 C22 126.0(6) . . ?
C14 C19 C20 113.5(6) . . ?
C14 C19 C21 110.3(6) . . ?
C20 C19 C21 110.0(6) . . ?
C14 C19 H19 107.6 . . ?
C20 C19 H19 107.6 . . ?
C21 C19 H19 107.6 . . ?
C19 C20 H20A 109.5 . . ?
C19 C20 H20B 109.5 . . ?
H20A C20 H20B 109.5 . . ?
C19 C20 H20C 109.5 . . ?
H20A C20 H20C 109.5 . . ?
H20B C20 H20C 109.5 . . ?
C19 C21 H21A 109.5 . . ?
C19 C21 H21B 109.5 . . ?
H21A C21 H21B 109.5 . . ?
C19 C21 H21C 109.5 . . ?
H21A C21 H21C 109.5 . . ?
H21B C21 H21C 109.5 . . ?
C24 C22 C23 109.0(6) . . ?
C24 C22 C18 110.7(6) . . ?
C23 C22 C18 112.5(6) . . ?
C24 C22 H22 108.2 . . ?
C23 C22 H22 108.2 . . ?
C18 C22 H22 108.2 . . ?
C22 C23 H23A 109.5 . . ?
C22 C23 H23B 109.5 . . ?
H23A C23 H23B 109.5 . . ?
C22 C23 H23C 109.5 . . ?
H23A C23 H23C 109.5 . . ?
H23B C23 H23C 109.5 . . ?
C22 C24 H24A 109.5 . . ?
C22 C24 H24B 109.5 . . ?
H24A C24 H24B 109.5 . . ?
C22 C24 H24C 109.5 . . ?
H24A C24 H24C 109.5 . . ?
H24B C24 H24C 109.5 . . ?
C30 C25 C26 122.1(6) . . ?
C30 C25 N2 117.7(6) . . ?
C26 C25 N2 120.2(6) . . ?
C27 C26 C25 117.3(7) . . ?
C27 C26 C31 121.3(7) . . ?
C25 C26 C31 121.4(7) . . ?
C28 C27 C26 121.2(8) . . ?
C28 C27 H27 119.4 . . ?
C26 C27 H27 119.4 . . ?
C27 C28 C29 120.2(7) . . ?
C27 C28 H28 119.9 . . ?
C29 C28 H28 119.9 . . ?
C28 C29 C30 121.6(8) . . ?
C28 C29 H29 119.2 . . ?
C30 C29 H29 119.2 . . ?
C29 C30 C25 117.5(7) . . ?
C29 C30 C34 118.6(7) . . ?
C25 C30 C34 123.9(6) . . ?
C26 C31 C33 113.8(7) . . ?
C26 C31 C32 111.3(6) . . ?
C33 C31 C32 109.3(6) . . ?
C26 C31 H31 107.4 . . ?
C33 C31 H31 107.4 . . ?
C32 C31 H31 107.4 . . ?
C31 C32 H32A 109.5 . . ?
C31 C32 H32B 109.5 . . ?
H32A C32 H32B 109.5 . . ?
C31 C32 H32C 109.5 . . ?
H32A C32 H32C 109.5 . . ?
H32B C32 H32C 109.5 . . ?
C31 C33 H33A 109.5 . . ?
C31 C33 H33B 109.5 . . ?
H33A C33 H33B 109.5 . . ?
C31 C33 H33C 109.5 . . ?
H33A C33 H33C 109.5 . . ?
H33B C33 H33C 109.5 . . ?
C36 C34 C35 112.4(7) . . ?
C36 C34 C30 112.0(6) . . ?
C35 C34 C30 111.2(6) . . ?
C36 C34 H34 107.0 . . ?
C35 C34 H34 107.0 . . ?
C30 C34 H34 107.0 . . ?
C34 C35 H35A 109.5 . . ?
C34 C35 H35B 109.5 . . ?
H35A C35 H35B 109.5 . . ?
C34 C35 H35C 109.5 . . ?
H35A C35 H35C 109.5 . . ?
H35B C35 H35C 109.5 . . ?
C34 C36 H36A 109.5 . . ?
C34 C36 H36B 109.5 . . ?
H36A C36 H36B 109.5 . . ?
C34 C36 H36C 109.5 . . ?
H36A C36 H36C 109.5 . . ?
H36B C36 H36C 109.5 . . ?
N3 C37 C38 135.1(6) . . ?
N3 C37 C48 119.0(6) . . ?
C38 C37 C48 105.8(6) . . ?
C39 C38 C47 119.6(6) . . ?
C39 C38 C37 133.5(7) . . ?
C47 C38 C37 106.7(6) . . ?
C38 C39 C40 117.9(7) . . ?
C38 C39 H39 121.0 . . ?
C40 C39 H39 121.0 . . ?
C41 C40 C39 122.8(7) . . ?
C41 C40 H40 118.6 . . ?
C39 C40 H40 118.6 . . ?
C40 C41 C42 120.2(7) . . ?
C40 C41 H41 119.9 . . ?
C42 C41 H41 119.9 . . ?
C47 C42 C41 116.5(7) . . ?
C47 C42 C43 116.1(7) . . ?
C41 C42 C43 127.3(7) . . ?
C44 C43 C42 120.5(7) . . ?
C44 C43 H43 119.7 . . ?
C42 C43 H43 119.7 . . ?
C43 C44 C45 123.1(7) . . ?
C43 C44 H44 118.4 . . ?
C45 C44 H44 118.4 . . ?
C46 C45 C44 117.7(7) . . ?
C46 C45 H45 121.1 . . ?
C44 C45 H45 121.1 . . ?
C45 C46 C47 119.4(6) . . ?
C45 C46 C48 134.4(6) . . ?
C47 C46 C48 106.2(6) . . ?
C42 C47 C38 122.8(6) . . ?
C42 C47 C46 123.2(7) . . ?
C38 C47 C46 114.0(6) . . ?
N4 C48 C46 133.4(6) . . ?
N4 C48 C37 119.3(6) . . ?
C46 C48 C37 107.3(6) . . ?
C50 C49 C54 122.5(6) . . ?
C50 C49 N3 118.9(6) . . ?
C54 C49 N3 118.6(6) . . ?
C49 C50 C51 116.9(7) . . ?
C49 C50 C55 125.4(6) . . ?
C51 C50 C55 117.7(7) . . ?
C52 C51 C50 123.5(8) . . ?
C52 C51 H51 118.2 . . ?
C50 C51 H51 118.2 . . ?
C51 C52 C53 118.1(7) . . ?
C51 C52 H52 120.9 . . ?
C53 C52 H52 120.9 . . ?
C52 C53 C54 123.5(8) . . ?
C52 C53 H53 118.3 . . ?
C54 C53 H53 118.3 . . ?
C53 C54 C49 115.4(7) . . ?
C53 C54 C58 121.1(7) . . ?
C49 C54 C58 123.3(7) . . ?
C50 C55 C57 109.6(6) . . ?
C50 C55 C56 111.9(6) . . ?
C57 C55 C56 110.8(6) . . ?
C50 C55 H55 108.1 . . ?
C57 C55 H55 108.1 . . ?
C56 C55 H55 108.1 . . ?
C55 C56 H56A 109.5 . . ?
C55 C56 H56B 109.5 . . ?
H56A C56 H56B 109.5 . . ?
C55 C56 H56C 109.5 . . ?
H56A C56 H56C 109.5 . . ?
H56B C56 H56C 109.5 . . ?
C55 C57 H57A 109.5 . . ?
C55 C57 H57B 109.5 . . ?
H57A C57 H57B 109.5 . . ?
C55 C57 H57C 109.5 . . ?
H57A C57 H57C 109.5 . . ?
H57B C57 H57C 109.5 . . ?
C60 C58 C59 109.7(8) . . ?
C60 C58 C54 111.9(8) . . ?
C59 C58 C54 114.2(11) . . ?
C60 C58 H58 106.9 . . ?
C59 C58 H58 106.9 . . ?
C54 C58 H58 106.9 . . ?
C58 C59 H59A 109.5 . . ?
C58 C59 H59B 109.5 . . ?
H59A C59 H59B 109.5 . . ?
C58 C59 H59C 109.5 . . ?
H59A C59 H59C 109.5 . . ?
H59B C59 H59C 109.5 . . ?
C58 C60 H60A 109.5 . . ?
C58 C60 H60B 109.5 . . ?
H60A C60 H60B 109.5 . . ?
C58 C60 H60C 109.5 . . ?
H60A C60 H60C 109.5 . . ?
H60B C60 H60C 109.5 . . ?
C66 C61 C62 122.4(6) . . ?
C66 C61 N4 117.6(6) . . ?
C62 C61 N4 120.0(6) . . ?
C63 C62 C61 116.4(7) . . ?
C63 C62 C67 119.5(7) . . ?
C61 C62 C67 124.1(6) . . ?
C64 C63 C62 123.2(7) . . ?
C64 C63 H63 118.4 . . ?
C62 C63 H63 118.4 . . ?
C63 C64 C65 118.4(7) . . ?
C63 C64 H64 120.8 . . ?
C65 C64 H64 120.8 . . ?
C64 C65 C66 123.0(8) . . ?
C64 C65 H65 118.5 . . ?
C66 C65 H65 118.5 . . ?
C65 C66 C61 116.4(7) . . ?
C65 C66 C70 119.1(7) . . ?
C61 C66 C70 124.4(6) . . ?
C62 C67 C68 112.1(6) . . ?
C62 C67 C69 111.3(6) . . ?
C68 C67 C69 109.1(6) . . ?
C62 C67 H67 108.1 . . ?
C68 C67 H67 108.1 . . ?
C69 C67 H67 108.1 . . ?
C67 C68 H68A 109.5 . . ?
C67 C68 H68B 109.5 . . ?
H68A C68 H68B 109.5 . . ?
C67 C68 H68C 109.5 . . ?
H68A C68 H68C 109.5 . . ?
H68B C68 H68C 109.5 . . ?
C67 C69 H69A 109.5 . . ?
C67 C69 H69B 109.5 . . ?
H69A C69 H69B 109.5 . . ?
C67 C69 H69C 109.5 . . ?
H69A C69 H69C 109.5 . . ?
H69B C69 H69C 109.5 . . ?
C66 C70 C71 110.4(6) . . ?
C66 C70 C72 110.0(6) . . ?
C71 C70 C72 111.5(7) . . ?
C66 C70 H70 108.3 . . ?
C71 C70 H70 108.3 . . ?
C72 C70 H70 108.3 . . ?
C70 C71 H71A 109.5 . . ?
C70 C71 H71B 109.5 . . ?
H71A C71 H71B 109.5 . . ?
C70 C71 H71C 109.5 . . ?
H71A C71 H71C 109.5 . . ?
H71B C71 H71C 109.5 . . ?
C70 C72 H72A 109.5 . . ?
C70 C72 H72B 109.5 . . ?
H72A C72 H72B 109.5 . . ?
C70 C72 H72C 109.5 . . ?
H72A C72 H72C 109.5 . . ?
H72B C72 H72C 109.5 . . ?
Cl12 C74 Cl11 110.8(5) . . ?
Cl12 C74 H74A 109.5 . . ?
Cl11 C74 H74A 109.5 . . ?
Cl12 C74 H74B 109.5 . . ?
Cl11 C74 H74B 109.5 . . ?
H74A C74 H74B 108.1 . . ?
Cl13 C75 Cl14 116.4(7) . . ?
Cl13 C75 H75A 108.2 . . ?
Cl14 C75 H75A 108.2 . . ?
Cl13 C75 H75B 108.2 . . ?
Cl14 C75 H75B 108.2 . . ?
H75A C75 H75B 107.3 . . ?
Cl16 C76 Cl15 111.6(4) . . ?
Cl16 C76 H76A 109.3 . . ?
Cl15 C76 H76A 109.3 . . ?
Cl16 C76 H76B 109.3 . . ?
Cl15 C76 H76B 109.3 . . ?
H76A C76 H76B 108.0 . . ?
C1 N1 C13 117.6(5) . . ?
C1 N1 Sn1 111.9(4) . . ?
C13 N1 Sn1 130.2(4) . . ?
C12 N2 C25 116.1(5) . . ?
C12 N2 Sn1 113.0(4) . . ?
C25 N2 Sn1 130.9(4) . . ?
C37 N3 C49 118.6(6) . . ?
C37 N3 Sn2 113.3(4) . . ?
C49 N3 Sn2 128.0(4) . . ?
C48 N4 C61 120.1(5) . . ?
C48 N4 Sn2 114.0(4) . . ?
C61 N4 Sn2 125.9(4) . . ?
N1 Sn1 N2 74.34(18) . . ?
N1 Sn1 Cl1 164.29(14) . . ?
N2 Sn1 Cl1 90.02(14) . . ?
N1 Sn1 Cl2 96.01(14) . . ?
N2 Sn1 Cl2 170.13(13) . . ?
Cl1 Sn1 Cl2 99.68(7) . . ?
N1 Sn1 Cl4 86.68(14) . . ?
N2 Sn1 Cl4 91.37(13) . . ?
Cl1 Sn1 Cl4 92.37(7) . . ?
Cl2 Sn1 Cl4 90.07(7) . . ?
N1 Sn1 Cl3 85.99(14) . . ?
N2 Sn1 Cl3 86.54(14) . . ?
Cl1 Sn1 Cl3 94.67(7) . . ?
Cl2 Sn1 Cl3 90.81(7) . . ?
Cl4 Sn1 Cl3 172.66(6) . . ?
N4 Sn2 N3 73.88(19) . . ?
N4 Sn2 Cl5 90.87(14) . . ?
N3 Sn2 Cl5 164.75(14) . . ?
N4 Sn2 Cl6 166.33(14) . . ?
N3 Sn2 Cl6 92.52(14) . . ?
Cl5 Sn2 Cl6 102.73(7) . . ?
N4 Sn2 Cl8 90.19(15) . . ?
N3 Sn2 Cl8 87.35(14) . . ?
Cl5 Sn2 Cl8 92.67(8) . . ?
Cl6 Sn2 Cl8 90.56(8) . . ?
N4 Sn2 Cl7 86.26(15) . . ?
N3 Sn2 Cl7 87.54(14) . . ?
Cl5 Sn2 Cl7 91.67(8) . . ?
Cl6 Sn2 Cl7 91.89(7) . . ?
Cl8 Sn2 Cl7 174.43(7) . . ?

loop_
_geom_bond_atom_site_label_1
_geom_bond_atom_site_label_2
_geom_bond_distance
_geom_bond_site_symmetry_2
_geom_bond_publ_flag
C1 N1 1.291(8) . ?
C1 C2 1.461(9) . ?
C1 C12 1.527(9) . ?
C2 C3 1.392(9) . ?
C2 C11 1.410(9) . ?
C3 C4 1.420(9) . ?
C3 H3 0.9500 . ?
C4 C5 1.365(10) . ?
C4 H4 0.9500 . ?
C5 C6 1.421(10) . ?
C5 H5 0.9500 . ?
C6 C11 1.402(9) . ?
C6 C7 1.413(10) . ?
C7 C8 1.367(10) . ?
C7 H7 0.9500 . ?
C8 C9 1.404(9) . ?
C8 H8 0.9500 . ?
C9 C10 1.384(9) . ?
C9 H9 0.9500 . ?
C10 C11 1.428(9) . ?
C10 C12 1.464(9) . ?
C12 N2 1.286(8) . ?
C13 C14 1.384(9) . ?
C13 C18 1.394(9) . ?
C13 N1 1.463(8) . ?
C14 C15 1.392(9) . ?
C14 C19 1.512(10) . ?
C15 C16 1.381(10) . ?
C15 H15 0.9500 . ?
C16 C17 1.377(10) . ?
C16 H16 0.9500 . ?
C17 C18 1.391(9) . ?
C17 H17 0.9500 . ?
C18 C22 1.556(9) . ?
C19 C20 1.516(10) . ?
C19 C21 1.536(10) . ?
C19 H19 1.0000 . ?
C20 H20A 0.9800 . ?
C20 H20B 0.9800 . ?
C20 H20C 0.9800 . ?
C21 H21A 0.9800 . ?
C21 H21B 0.9800 . ?
C21 H21C 0.9800 . ?
C22 C24 1.524(9) . ?
C22 C23 1.534(9) . ?
C22 H22 1.0000 . ?
C23 H23A 0.9800 . ?
C23 H23B 0.9800 . ?
C23 H23C 0.9800 . ?
C24 H24A 0.9800 . ?
C24 H24B 0.9800 . ?
C24 H24C 0.9800 . ?
C25 C30 1.397(9) . ?
C25 C26 1.415(10) . ?
C25 N2 1.463(8) . ?
C26 C27 1.387(10) . ?
C26 C31 1.503(10) . ?
C27 C28 1.373(11) . ?
C27 H27 0.9500 . ?
C28 C29 1.378(11) . ?
C28 H28 0.9500 . ?
C29 C30 1.383(10) . ?
C29 H29 0.9500 . ?
C30 C34 1.539(10) . ?
C31 C33 1.534(10) . ?
C31 C32 1.553(10) . ?
C31 H31 1.0000 . ?
C32 H32A 0.9800 . ?
C32 H32B 0.9800 . ?
C32 H32C 0.9800 . ?
C33 H33A 0.9800 . ?
C33 H33B 0.9800 . ?
C33 H33C 0.9800 . ?
C34 C36 1.500(10) . ?
C34 C35 1.535(10) . ?
C34 H34 1.0000 . ?
C35 H35A 0.9800 . ?
C35 H35B 0.9800 . ?
C35 H35C 0.9800 . ?
C36 H36A 0.9800 . ?
C36 H36B 0.9800 . ?
C36 H36C 0.9800 . ?
C37 N3 1.278(8) . ?
C37 C38 1.475(9) . ?
C37 C48 1.536(9) . ?
C38 C39 1.368(9) . ?
C38 C47 1.410(9) . ?
C39 C40 1.414(10) . ?
C39 H39 0.9500 . ?
C40 C41 1.363(10) . ?
C40 H40 0.9500 . ?
C41 C42 1.419(10) . ?
C41 H41 0.9500 . ?
C42 C47 1.394(9) . ?
C42 C43 1.424(10) . ?
C43 C44 1.364(10) . ?
C43 H43 0.9500 . ?
C44 C45 1.409(9) . ?
C44 H44 0.9500 . ?
C45 C46 1.378(9) . ?
C45 H45 0.9500 . ?
C46 C47 1.418(9) . ?
C46 C48 1.462(9) . ?
C48 N4 1.284(8) . ?
C49 C50 1.390(9) . ?
C49 C54 1.414(9) . ?
C49 N3 1.455(8) . ?
C50 C51 1.394(9) . ?
C50 C55 1.505(9) . ?
C51 C52 1.352(10) . ?
C51 H51 0.9500 . ?
C52 C53 1.368(11) . ?
C52 H52 0.9500 . ?
C53 C54 1.408(11) . ?
C53 H53 0.9500 . ?
C54 C58 1.507(12) . ?
C55 C57 1.532(9) . ?
C55 C56 1.537(10) . ?
C55 H55 1.0000 . ?
C56 H56A 0.9800 . ?
C56 H56B 0.9800 . ?
C56 H56C 0.9800 . ?
C57 H57A 0.9800 . ?
C57 H57B 0.9800 . ?
C57 H57C 0.9800 . ?
C58 C60 1.497(14) . ?
C58 C59 1.507(15) . ?
C58 H58 1.0000 . ?
C59 H59A 0.9800 . ?
C59 H59B 0.9800 . ?
C59 H59C 0.9800 . ?
C60 H60A 0.9800 . ?
C60 H60B 0.9800 . ?
C60 H60C 0.9800 . ?
C61 C66 1.399(10) . ?
C61 C62 1.403(9) . ?
C61 N4 1.472(8) . ?
C62 C63 1.377(10) . ?
C62 C67 1.504(10) . ?
C63 C64 1.363(10) . ?
C63 H63 0.9500 . ?
C64 C65 1.367(10) . ?
C64 H64 0.9500 . ?
C65 C66 1.380(9) . ?
C65 H65 0.9500 . ?
C66 C70 1.513(10) . ?
C67 C68 1.525(9) . ?
C67 C69 1.534(10) . ?
C67 H67 1.0000 . ?
C68 H68A 0.9800 . ?
C68 H68B 0.9800 . ?
C68 H68C 0.9800 . ?
C69 H69A 0.9800 . ?
C69 H69B 0.9800 . ?
C69 H69C 0.9800 . ?
C70 C71 1.534(10) . ?
C70 C72 1.538(10) . ?
C70 H70 1.0000 . ?
C71 H71A 0.9800 . ?
C71 H71B 0.9800 . ?
C71 H71C 0.9800 . ?
C72 H72A 0.9800 . ?
C72 H72B 0.9800 . ?
C72 H72C 0.9800 . ?
C74 Cl12 1.714(9) . ?
C74 Cl11 1.738(9) . ?
C74 H74A 0.9900 . ?
C74 H74B 0.9900 . ?
C75 Cl13 1.626(11) . ?
C75 Cl14 1.696(10) . ?
C75 H75A 0.9900 . ?
C75 H75B 0.9900 . ?
C76 Cl16 1.735(9) . ?
C76 Cl15 1.771(8) . ?
C76 H76A 0.9900 . ?
C76 H76B 0.9900 . ?
N1 Sn1 2.293(5) . ?
N2 Sn1 2.300(5) . ?
N3 Sn2 2.332(5) . ?
N4 Sn2 2.302(5) . ?
Cl1 Sn1 2.3530(18) . ?
Cl2 Sn1 2.3700(18) . ?
Cl3 Sn1 2.4065(19) . ?
Cl4 Sn1 2.3852(18) . ?
Cl5 Sn2 2.3684(19) . ?
Cl6 Sn2 2.372(2) . ?
Cl7 Sn2 2.386(2) . ?
Cl8 Sn2 2.377(2) . ?

loop_
_geom_torsion_atom_site_label_1
_geom_torsion_atom_site_label_2
_geom_torsion_atom_site_label_3
_geom_torsion_atom_site_label_4
_geom_torsion
_geom_torsion_site_symmetry_1
_geom_torsion_site_symmetry_2
_geom_torsion_site_symmetry_3
_geom_torsion_site_symmetry_4
_geom_torsion_publ_flag
N1 C1 C2 C3 7.5(14) . . . . ?
C12 C1 C2 C3 -178.9(7) . . . . ?
N1 C1 C2 C11 -171.5(7) . . . . ?
C12 C1 C2 C11 2.1(7) . . . . ?
C11 C2 C3 C4 0.3(10) . . . . ?
C1 C2 C3 C4 -178.6(7) . . . . ?
C2 C3 C4 C5 0.0(11) . . . . ?
C3 C4 C5 C6 -0.9(12) . . . . ?
C4 C5 C6 C11 1.3(11) . . . . ?
C4 C5 C6 C7 179.2(7) . . . . ?
C11 C6 C7 C8 -0.9(11) . . . . ?
C5 C6 C7 C8 -178.8(7) . . . . ?
C6 C7 C8 C9 0.4(12) . . . . ?
C7 C8 C9 C10 -0.5(11) . . . . ?
C8 C9 C10 C11 1.0(10) . . . . ?
C8 C9 C10 C12 -180.0(7) . . . . ?
C7 C6 C11 C2 -179.1(7) . . . . ?
C5 C6 C11 C2 -0.9(11) . . . . ?
C7 C6 C11 C10 1.4(11) . . . . ?
C5 C6 C11 C10 179.6(7) . . . . ?
C3 C2 C11 C6 0.1(11) . . . . ?
C1 C2 C11 C6 179.3(7) . . . . ?
C3 C2 C11 C10 179.7(6) . . . . ?
C1 C2 C11 C10 -1.2(8) . . . . ?
C9 C10 C11 C6 -1.5(11) . . . . ?
C12 C10 C11 C6 179.2(6) . . . . ?
C9 C10 C11 C2 178.9(6) . . . . ?
C12 C10 C11 C2 -0.4(8) . . . . ?
C9 C10 C12 N2 -5.8(14) . . . . ?
C11 C10 C12 N2 173.3(7) . . . . ?
C9 C10 C12 C1 -177.5(8) . . . . ?
C11 C10 C12 C1 1.7(7) . . . . ?
N1 C1 C12 N2 -1.0(9) . . . . ?
C2 C1 C12 N2 -175.6(6) . . . . ?
N1 C1 C12 C10 172.2(6) . . . . ?
C2 C1 C12 C10 -2.4(7) . . . . ?
C18 C13 C14 C15 -2.9(10) . . . . ?
N1 C13 C14 C15 176.0(6) . . . . ?
C18 C13 C14 C19 -178.7(6) . . . . ?
N1 C13 C14 C19 0.2(10) . . . . ?
C13 C14 C15 C16 0.9(10) . . . . ?
C19 C14 C15 C16 177.0(7) . . . . ?
C14 C15 C16 C17 -0.3(11) . . . . ?
C15 C16 C17 C18 1.5(11) . . . . ?
C16 C17 C18 C13 -3.1(10) . . . . ?
C16 C17 C18 C22 177.4(6) . . . . ?
C14 C13 C18 C17 3.9(10) . . . . ?
N1 C13 C18 C17 -175.0(5) . . . . ?
C14 C13 C18 C22 -176.6(6) . . . . ?
N1 C13 C18 C22 4.4(9) . . . . ?
C13 C14 C19 C20 -143.1(7) . . . . ?
C15 C14 C19 C20 41.1(9) . . . . ?
C13 C14 C19 C21 93.0(8) . . . . ?
C15 C14 C19 C21 -82.8(8) . . . . ?
C17 C18 C22 C24 -59.3(8) . . . . ?
C13 C18 C22 C24 121.3(7) . . . . ?
C17 C18 C22 C23 63.0(8) . . . . ?
C13 C18 C22 C23 -116.4(7) . . . . ?
C30 C25 C26 C27 2.9(10) . . . . ?
N2 C25 C26 C27 -173.5(6) . . . . ?
C30 C25 C26 C31 -178.6(6) . . . . ?
N2 C25 C26 C31 5.0(10) . . . . ?
C25 C26 C27 C28 -0.2(11) . . . . ?
C31 C26 C27 C28 -178.8(7) . . . . ?
C26 C27 C28 C29 -2.5(12) . . . . ?
C27 C28 C29 C30 2.7(11) . . . . ?
C28 C29 C30 C25 -0.1(10) . . . . ?
C28 C29 C30 C34 179.7(6) . . . . ?
C26 C25 C30 C29 -2.7(10) . . . . ?
N2 C25 C30 C29 173.8(6) . . . . ?
C26 C25 C30 C34 177.5(6) . . . . ?
N2 C25 C30 C34 -6.0(9) . . . . ?
C27 C26 C31 C33 -34.9(10) . . . . ?
C25 C26 C31 C33 146.6(7) . . . . ?
C27 C26 C31 C32 89.2(8) . . . . ?
C25 C26 C31 C32 -89.3(8) . . . . ?
C29 C30 C34 C36 -63.8(8) . . . . ?
C25 C30 C34 C36 116.0(8) . . . . ?
C29 C30 C34 C35 62.9(8) . . . . ?
C25 C30 C34 C35 -117.3(7) . . . . ?
N3 C37 C38 C39 -7.2(14) . . . . ?
C48 C37 C38 C39 176.5(8) . . . . ?
N3 C37 C38 C47 177.0(8) . . . . ?
C48 C37 C38 C47 0.8(7) . . . . ?
C47 C38 C39 C40 -1.3(11) . . . . ?
C37 C38 C39 C40 -176.6(7) . . . . ?
C38 C39 C40 C41 -0.3(12) . . . . ?
C39 C40 C41 C42 0.5(12) . . . . ?
C40 C41 C42 C47 0.8(11) . . . . ?
C40 C41 C42 C43 177.5(8) . . . . ?
C47 C42 C43 C44 0.5(11) . . . . ?
C41 C42 C43 C44 -176.2(7) . . . . ?
C42 C43 C44 C45 -0.7(12) . . . . ?
C43 C44 C45 C46 -0.3(11) . . . . ?
C44 C45 C46 C47 1.5(10) . . . . ?
C44 C45 C46 C48 178.2(7) . . . . ?
C41 C42 C47 C38 -2.4(10) . . . . ?
C43 C42 C47 C38 -179.5(7) . . . . ?
C41 C42 C47 C46 177.8(7) . . . . ?
C43 C42 C47 C46 0.8(10) . . . . ?
C39 C38 C47 C42 2.7(11) . . . . ?
C37 C38 C47 C42 179.1(6) . . . . ?
C39 C38 C47 C46 -177.5(7) . . . . ?
C37 C38 C47 C46 -1.1(8) . . . . ?
C45 C46 C47 C42 -1.8(11) . . . . ?
C48 C46 C47 C42 -179.3(6) . . . . ?
C45 C46 C47 C38 178.4(6) . . . . ?
C48 C46 C47 C38 0.8(8) . . . . ?
C45 C46 C48 N4 3.2(14) . . . . ?
C47 C46 C48 N4 -179.8(7) . . . . ?
C45 C46 C48 C37 -177.3(7) . . . . ?
C47 C46 C48 C37 -0.3(7) . . . . ?
N3 C37 C48 N4 2.3(10) . . . . ?
C38 C37 C48 N4 179.3(6) . . . . ?
N3 C37 C48 C46 -177.3(6) . . . . ?
C38 C37 C48 C46 -0.3(7) . . . . ?
C54 C49 C50 C51 1.2(10) . . . . ?
N3 C49 C50 C51 -179.8(6) . . . . ?
C54 C49 C50 C55 -178.8(6) . . . . ?
N3 C49 C50 C55 0.2(10) . . . . ?
C49 C50 C51 C52 -0.3(11) . . . . ?
C55 C50 C51 C52 179.7(7) . . . . ?
C50 C51 C52 C53 -0.2(12) . . . . ?
C51 C52 C53 C54 -0.1(12) . . . . ?
C52 C53 C54 C49 0.9(11) . . . . ?
C52 C53 C54 C58 -175.3(9) . . . . ?
C50 C49 C54 C53 -1.5(10) . . . . ?
N3 C49 C54 C53 179.6(6) . . . . ?
C50 C49 C54 C58 174.6(8) . . . . ?
N3 C49 C54 C58 -4.4(11) . . . . ?
C49 C50 C55 C57 -118.5(7) . . . . ?
C51 C50 C55 C57 61.5(8) . . . . ?
C49 C50 C55 C56 118.1(8) . . . . ?
C51 C50 C55 C56 -61.9(9) . . . . ?
C53 C54 C58 C60 74.3(11) . . . . ?
C49 C54 C58 C60 -101.6(9) . . . . ?
C53 C54 C58 C59 -51.1(12) . . . . ?
C49 C54 C58 C59 133.0(9) . . . . ?
C66 C61 C62 C63 5.9(10) . . . . ?
N4 C61 C62 C63 -175.1(6) . . . . ?
C66 C61 C62 C67 -173.3(6) . . . . ?
N4 C61 C62 C67 5.7(10) . . . . ?
C61 C62 C63 C64 -2.2(11) . . . . ?
C67 C62 C63 C64 177.1(7) . . . . ?
C62 C63 C64 C65 -2.1(12) . . . . ?
C63 C64 C65 C66 3.1(12) . . . . ?
C64 C65 C66 C61 0.4(11) . . . . ?
C64 C65 C66 C70 -175.5(7) . . . . ?
C62 C61 C66 C65 -5.1(10) . . . . ?
N4 C61 C66 C65 175.9(6) . . . . ?
C62 C61 C66 C70 170.6(6) . . . . ?
N4 C61 C66 C70 -8.5(10) . . . . ?
C63 C62 C67 C68 -55.9(9) . . . . ?
C61 C62 C67 C68 123.3(7) . . . . ?
C63 C62 C67 C69 66.6(8) . . . . ?
C61 C62 C67 C69 -114.2(8) . . . . ?
C65 C66 C70 C71 -56.4(9) . . . . ?
C61 C66 C70 C71 128.1(7) . . . . ?
C65 C66 C70 C72 67.0(8) . . . . ?
C61 C66 C70 C72 -108.5(8) . . . . ?
C2 C1 N1 C13 11.8(11) . . . . ?
C12 C1 N1 C13 -161.1(6) . . . . ?
C2 C1 N1 Sn1 -173.7(6) . . . . ?
C12 C1 N1 Sn1 13.4(7) . . . . ?
C14 C13 N1 C1 -110.0(7) . . . . ?
C18 C13 N1 C1 69.0(8) . . . . ?
C14 C13 N1 Sn1 76.8(7) . . . . ?
C18 C13 N1 Sn1 -104.3(6) . . . . ?
C10 C12 N2 C25 -4.4(11) . . . . ?
C1 C12 N2 C25 166.6(5) . . . . ?
C10 C12 N2 Sn1 177.1(6) . . . . ?
C1 C12 N2 Sn1 -12.0(7) . . . . ?
C30 C25 N2 C12 -79.4(7) . . . . ?
C26 C25 N2 C12 97.2(7) . . . . ?
C30 C25 N2 Sn1 98.9(6) . . . . ?
C26 C25 N2 Sn1 -84.6(7) . . . . ?
C38 C37 N3 C49 -5.3(12) . . . . ?
C48 C37 N3 C49 170.5(6) . . . . ?
C38 C37 N3 Sn2 177.3(7) . . . . ?
C48 C37 N3 Sn2 -6.8(8) . . . . ?
C50 C49 N3 C37 -77.4(8) . . . . ?
C54 C49 N3 C37 101.6(8) . . . . ?
C50 C49 N3 Sn2 99.5(7) . . . . ?
C54 C49 N3 Sn2 -81.5(7) . . . . ?
C46 C48 N4 C61 1.3(11) . . . . ?
C37 C48 N4 C61 -178.2(6) . . . . ?
C46 C48 N4 Sn2 -176.8(6) . . . . ?
C37 C48 N4 Sn2 3.7(8) . . . . ?
C66 C61 N4 C48 92.5(8) . . . . ?
C62 C61 N4 C48 -86.5(8) . . . . ?
C66 C61 N4 Sn2 -89.6(7) . . . . ?
C62 C61 N4 Sn2 91.3(7) . . . . ?
C1 N1 Sn1 N2 -14.1(4) . . . . ?
C13 N1 Sn1 N2 159.5(6) . . . . ?
C1 N1 Sn1 Cl1 -19.5(8) . . . . ?
C13 N1 Sn1 Cl1 154.1(5) . . . . ?
C1 N1 Sn1 Cl2 163.9(4) . . . . ?
C13 N1 Sn1 Cl2 -22.6(5) . . . . ?
C1 N1 Sn1 Cl4 -106.4(4) . . . . ?
C13 N1 Sn1 Cl4 67.2(5) . . . . ?
C1 N1 Sn1 Cl3 73.5(4) . . . . ?
C13 N1 Sn1 Cl3 -113.0(5) . . . . ?
C12 N2 Sn1 N1 13.8(4) . . . . ?
C25 N2 Sn1 N1 -164.5(6) . . . . ?
C12 N2 Sn1 Cl1 -167.7(4) . . . . ?
C25 N2 Sn1 Cl1 14.0(5) . . . . ?
C12 N2 Sn1 Cl4 100.0(4) . . . . ?
C25 N2 Sn1 Cl4 -78.3(5) . . . . ?
C12 N2 Sn1 Cl3 -73.0(4) . . . . ?
C25 N2 Sn1 Cl3 108.7(5) . . . . ?
C48 N4 Sn2 N3 -5.2(5) . . . . ?
C61 N4 Sn2 N3 176.9(6) . . . . ?
C48 N4 Sn2 Cl5 175.0(5) . . . . ?
C61 N4 Sn2 Cl5 -3.0(5) . . . . ?
C48 N4 Sn2 Cl6 0.8(10) . . . . ?
C61 N4 Sn2 Cl6 -177.2(5) . . . . ?
C48 N4 Sn2 Cl8 -92.3(5) . . . . ?
C61 N4 Sn2 Cl8 89.7(5) . . . . ?
C48 N4 Sn2 Cl7 83.4(5) . . . . ?
C61 N4 Sn2 Cl7 -94.6(5) . . . . ?
C37 N3 Sn2 N4 6.4(5) . . . . ?
C49 N3 Sn2 N4 -170.7(5) . . . . ?
C37 N3 Sn2 Cl5 6.8(9) . . . . ?
C49 N3 Sn2 Cl5 -170.2(4) . . . . ?
C37 N3 Sn2 Cl6 -172.2(5) . . . . ?
C49 N3 Sn2 Cl6 10.7(5) . . . . ?
C37 N3 Sn2 Cl8 97.3(5) . . . . ?
C49 N3 Sn2 Cl8 -79.7(5) . . . . ?
C37 N3 Sn2 Cl7 -80.5(5) . . . . ?
C49 N3 Sn2 Cl7 102.5(5) . . . . ?
